data_2018046
loop_
_publ_author_name
'Ghadermazi, Mohammad'
'Olmstead, Marilyn M.'
'Attar Gharamaleki, Jafar'
'Rostami, Shahideh'

_publ_section_title
;
 Statistically disordered short hydrogen bonds in (pipzH~2~)(cdoH)~2~
 and a comparison with (pipzH~2~)(cdo)&#x00B7;H~2~O (pipz is piperazine
 and cdoH~2~ is chelidonic acid)
;
_journal_coeditor_code SK3402
_journal_issue 4
_journal_name_full 'Acta Crystallographica Section C'
_journal_page_first o134
_journal_page_last o138
_journal_paper_doi 10.1107/S0108270111008110
_journal_volume 67
_journal_year 2011
_chemical_formula_iupac 'C4 H12 N2 2+ , C7 H2 O6 2- , H2 O'
_chemical_formula_moiety 'C4 H12 N2 2+, C7 H2 O6 2-, H2 O'
_chemical_formula_sum 'C11 H16 N2 O7'
_chemical_formula_weight 288.26
_chemical_name_common pipzH2(2+)cdo(2-).H2O
_chemical_name_systematic
;
piperazine-1,4-diium 4-oxo-4<i>H</i>-pyran-2,6-dicarboxylate monohydrate
;
_space_group_IT_number 14
_symmetry_cell_setting monoclinic
_symmetry_space_group_name_Hall '-P 2yn'
_symmetry_space_group_name_H-M 'P 1 21/n 1'
_atom_sites_solution_hydrogens geom
_atom_sites_solution_primary direct
_atom_sites_solution_secondary difmap
_audit_creation_method SHELXL97
_cell_angle_alpha 90.00
_cell_angle_beta 92.968(2)
_cell_angle_gamma 90.00
_cell_formula_units_Z 4
_cell_length_a 6.8003(3)
_cell_length_b 11.3961(5)
_cell_length_c 16.1548(7)
_cell_measurement_reflns_used 9971
_cell_measurement_temperature 87(2)
_cell_measurement_theta_max 31.5
_cell_measurement_theta_min 2.2
_cell_volume 1250.27(9)
_computing_cell_refinement 'SAINT (Bruker, 2010)'
_computing_data_collection 'APEX2 (Bruker, 2010)'
_computing_data_reduction 'SAINT (Bruker, 2010)'
_computing_molecular_graphics 'XP in SHELXTL (Sheldrick, 2008)'
_computing_publication_material 'SHELXL97 (Sheldrick, 2008)'
_computing_structure_refinement 'SHELXL97 (Sheldrick, 2008)'
_computing_structure_solution 'SHELXS97 (Sheldrick, 2008)'
_diffrn_ambient_temperature 87(2)
_diffrn_detector_area_resol_mean 8.3
_diffrn_measured_fraction_theta_full 0.991
_diffrn_measured_fraction_theta_max 0.991
_diffrn_measurement_device_type 'Bruker SMART APEX DUO'
_diffrn_measurement_method \w
_diffrn_radiation_monochromator graphite
_diffrn_radiation_source 'fine-focus sealed tube'
_diffrn_radiation_type MoK\a
_diffrn_radiation_wavelength 0.71073
_diffrn_reflns_av_R_equivalents 0.046
_diffrn_reflns_av_sigmaI/netI 0.0225
_diffrn_reflns_limit_h_max 9
_diffrn_reflns_limit_h_min -10
_diffrn_reflns_limit_k_max 16
_diffrn_reflns_limit_k_min -16
_diffrn_reflns_limit_l_max 23
_diffrn_reflns_limit_l_min -23
_diffrn_reflns_number 59584
_diffrn_reflns_theta_full 31.53
_diffrn_reflns_theta_max 31.53
_diffrn_reflns_theta_min 2.19
_exptl_absorpt_coefficient_mu 0.129
_exptl_absorpt_correction_T_max 0.993
_exptl_absorpt_correction_T_min 0.948
_exptl_absorpt_correction_type multi-scan
_exptl_absorpt_process_details '(TWINABS; Sheldrick, 2006)'
_exptl_crystal_colour colourless
_exptl_crystal_density_diffrn 1.531
_exptl_crystal_density_method 'not measured'
_exptl_crystal_description needle
_exptl_crystal_F_000 608
_exptl_crystal_size_max 0.42
_exptl_crystal_size_mid 0.14
_exptl_crystal_size_min 0.06
_refine_diff_density_max 0.517
_refine_diff_density_min -0.243
_refine_ls_extinction_method none
_refine_ls_goodness_of_fit_ref 1.124
_refine_ls_hydrogen_treatment mixed
_refine_ls_matrix_type full
_refine_ls_number_parameters 189
_refine_ls_number_reflns 4609
_refine_ls_number_restraints 3
_refine_ls_restrained_S_all 1.125
_refine_ls_R_factor_all 0.0387
_refine_ls_R_factor_gt 0.0350
_refine_ls_shift/su_max 0.000
_refine_ls_shift/su_mean 0.000
_refine_ls_structure_factor_coef Fsqd
_refine_ls_weighting_details 'calc w = 1/[\s^2^(Fo^2^)+(0.0520P)^2^+0.3187P] where P=(Fo^2^+2Fc^2^)/3'
_refine_ls_weighting_scheme calc
_refine_ls_wR_factor_gt 0.0966
_refine_ls_wR_factor_ref 0.0989
_reflns_number_gt 4303
_reflns_number_total 4609
_reflns_threshold_expression I>2\s(I)
_cod_data_source_file sk3402.cif
_cod_data_source_block I
_cod_original_sg_symbol_H-M 'P 21/n'
_cod_database_code 2018046
_cod_database_fobs_code 2018046

loop_
_symmetry_equiv_pos_as_xyz
'x, y, z'
'-x+1/2, y+1/2, -z+1/2'
'-x, -y, -z'
'x-1/2, -y-1/2, z-1/2'

loop_
_atom_site_type_symbol
_atom_site_label
_atom_site_fract_x
_atom_site_fract_y
_atom_site_fract_z
_atom_site_U_iso_or_equiv
_atom_site_adp_type
_atom_site_calc_flag
_atom_site_refinement_flags
_atom_site_occupancy
_atom_site_disorder_assembly
_atom_site_disorder_group
O O1 0.22695(13) 0.40793(6) 0.04088(5) 0.00950(16) Uani d . 1 . .
O O2 0.14864(15) 0.20189(7) 0.10764(5) 0.01377(17) Uani d . 1 . .
O O3 0.20665(15) 0.10755(7) -0.01012(5) 0.01377(17) Uani d . 1 . .
O O4 0.27759(15) 0.44996(7) -0.20777(5) 0.01450(17) Uani d . 1 . .
O O5 0.23249(15) 0.71644(7) 0.03859(5) 0.01442(17) Uani d . 1 . .
O O6 0.22009(15) 0.58961(7) 0.14485(5) 0.01470(18) Uani d . 1 . .
O O7 0.22073(18) 0.29837(9) -0.34369(7) 0.0244(2) Uani d D 1 . .
H H7A 0.249(4) 0.3417(18) -0.3004(11) 0.037 Uiso d D 1 . .
H H7B 0.320(3) 0.3116(19) -0.3761(12) 0.037 Uiso d D 1 . .
C C1 0.22805(17) 0.31350(9) -0.01049(7) 0.00905(19) Uani d . 1 . .
C C2 0.24851(18) 0.32309(9) -0.09277(7) 0.0101(2) Uani d . 1 . .
H H2 0.2512 0.2541 -0.1257 0.012 Uiso calc R 1 . .
C C3 0.26651(18) 0.43672(9) -0.13186(7) 0.00998(19) Uani d . 1 . .
C C4 0.26509(19) 0.53455(9) -0.07451(7) 0.0107(2) Uani d . 1 . .
H H4 0.2792 0.6122 -0.0947 0.013 Uiso calc R 1 . .
C C5 0.24398(17) 0.51683(9) 0.00712(7) 0.00900(19) Uani d . 1 . .
C C6 0.23172(18) 0.61606(9) 0.07004(7) 0.01027(19) Uani d . 1 . .
C C7 0.19263(18) 0.19811(9) 0.03303(7) 0.0100(2) Uani d . 1 . .
C C8 0.08090(18) 0.44868(10) 0.35334(7) 0.0120(2) Uani d . 1 . .
H H8A 0.0661 0.5298 0.3320 0.014 Uiso calc R 1 . .
H H8B -0.0162 0.4368 0.3962 0.014 Uiso calc R 1 . .
C C9 0.04210(19) 0.36210(10) 0.28322(7) 0.0121(2) Uani d . 1 . .
H H9A 0.0450 0.2812 0.3056 0.015 Uiso calc R 1 . .
H H9B -0.0904 0.3764 0.2569 0.015 Uiso calc R 1 . .
C C10 0.39414(19) 0.35568(10) 0.25834(7) 0.0117(2) Uani d . 1 . .
H H10A 0.4927 0.3649 0.2158 0.014 Uiso calc R 1 . .
H H10B 0.4058 0.2752 0.2812 0.014 Uiso calc R 1 . .
C C11 0.43271(18) 0.44460(10) 0.32688(7) 0.0113(2) Uani d . 1 . .
H H11A 0.5663 0.4325 0.3528 0.014 Uiso calc R 1 . .
H H11B 0.4262 0.5249 0.3035 0.014 Uiso calc R 1 . .
N N1 0.28378(16) 0.43184(8) 0.39064(6) 0.01027(17) Uani d . 1 . .
H H1A 0.3079 0.4864 0.4319 0.012 Uiso calc R 1 . .
H H1B 0.2941 0.3584 0.4141 0.012 Uiso calc R 1 . .
N N2 0.19266(16) 0.37408(8) 0.22020(6) 0.01145(18) Uani d . 1 . .
H H2A 0.1844 0.4477 0.1969 0.014 Uiso calc R 1 . .
H H2B 0.1684 0.3199 0.1787 0.014 Uiso calc R 1 . .

loop_
_atom_site_aniso_label
_atom_site_aniso_U_11
_atom_site_aniso_U_22
_atom_site_aniso_U_33
_atom_site_aniso_U_12
_atom_site_aniso_U_13
_atom_site_aniso_U_23
O1 0.0140(4) 0.0052(3) 0.0094(3) -0.0004(3) 0.0017(3) -0.0002(2)
O2 0.0229(5) 0.0094(3) 0.0092(4) -0.0020(3) 0.0028(3) 0.0003(3)
O3 0.0233(5) 0.0073(3) 0.0108(4) -0.0001(3) 0.0017(3) -0.0005(3)
O4 0.0205(5) 0.0133(4) 0.0098(4) -0.0012(3) 0.0030(3) 0.0016(3)
O5 0.0219(5) 0.0067(3) 0.0149(4) -0.0001(3) 0.0035(3) -0.0002(3)
O6 0.0230(5) 0.0101(3) 0.0110(4) 0.0001(3) 0.0010(3) -0.0010(3)
O7 0.0283(6) 0.0199(4) 0.0258(5) -0.0050(4) 0.0100(4) -0.0078(4)
C1 0.0107(5) 0.0061(4) 0.0104(4) -0.0002(4) 0.0013(4) -0.0006(3)
C2 0.0122(5) 0.0081(4) 0.0102(4) 0.0000(4) 0.0015(4) 0.0001(3)
C3 0.0103(5) 0.0094(4) 0.0103(5) -0.0004(4) 0.0016(4) 0.0006(3)
C4 0.0130(5) 0.0076(4) 0.0115(5) -0.0002(4) 0.0009(4) 0.0008(3)
C5 0.0095(5) 0.0054(4) 0.0120(4) 0.0006(4) 0.0005(4) 0.0003(3)
C6 0.0094(5) 0.0088(4) 0.0126(5) 0.0002(4) 0.0008(4) -0.0018(3)
C7 0.0124(5) 0.0082(4) 0.0095(4) -0.0007(4) 0.0003(4) 0.0007(3)
C8 0.0129(5) 0.0109(5) 0.0123(5) 0.0015(4) 0.0019(4) -0.0012(4)
C9 0.0120(5) 0.0126(5) 0.0117(5) -0.0013(4) 0.0006(4) -0.0003(4)
C10 0.0138(5) 0.0099(4) 0.0118(5) 0.0002(4) 0.0032(4) -0.0015(4)
C11 0.0126(5) 0.0098(4) 0.0116(5) -0.0007(4) 0.0016(4) -0.0008(4)
N1 0.0150(5) 0.0074(3) 0.0084(4) -0.0003(3) 0.0010(3) -0.0001(3)
N2 0.0168(5) 0.0091(4) 0.0084(4) -0.0012(4) 0.0003(3) -0.0003(3)

loop_
_atom_type_symbol
_atom_type_description
_atom_type_scat_dispersion_real
_atom_type_scat_dispersion_imag
_atom_type_scat_source
C C 0.0033 0.0016 'International Tables Vol C Tables 4.2.6.8 and 6.1.1.4'
H H 0.0000 0.0000 'International Tables Vol C Tables 4.2.6.8 and 6.1.1.4'
N N 0.0061 0.0033 'International Tables Vol C Tables 4.2.6.8 and 6.1.1.4'
O O 0.0106 0.0060 'International Tables Vol C Tables 4.2.6.8 and 6.1.1.4'

loop_
_geom_angle_atom_site_label_1
_geom_angle_atom_site_label_2
_geom_angle_atom_site_label_3
_geom_angle_site_symmetry_1
_geom_angle_site_symmetry_3
_geom_angle
_geom_angle_publ_flag
C1 O1 C5 . . 118.25(8) ?
H7A O7 H7B . . 103.6(19) ?
C2 C1 O1 . . 122.82(9) ?
C2 C1 C7 . . 123.67(9) ?
O1 C1 C7 . . 113.42(9) ?
C1 C2 C3 . . 121.17(10) ?
C1 C2 H2 . . 119.4 ?
C3 C2 H2 . . 119.4 ?
O4 C3 C2 . . 123.36(10) ?
O4 C3 C4 . . 122.71(10) ?
C2 C3 C4 . . 113.91(9) ?
C5 C4 C3 . . 120.94(9) ?
C5 C4 H4 . . 119.5 ?
C3 C4 H4 . . 119.5 ?
C4 C5 O1 . . 122.89(9) ?
C4 C5 C6 . . 123.55(9) ?
O1 C5 C6 . . 113.55(9) ?
O5 C6 O6 . . 127.85(10) ?
O5 C6 C5 . . 113.91(10) ?
O6 C6 C5 . . 118.23(9) ?
O3 C7 O2 . . 126.21(10) ?
O3 C7 C1 . . 115.99(9) ?
O2 C7 C1 . . 117.78(9) ?
N1 C8 C9 . . 109.90(9) ?
N1 C8 H8A . . 109.7 ?
C9 C8 H8A . . 109.7 ?
N1 C8 H8B . . 109.7 ?
C9 C8 H8B . . 109.7 ?
H8A C8 H8B . . 108.2 ?
N2 C9 C8 . . 110.65(10) ?
N2 C9 H9A . . 109.5 ?
C8 C9 H9A . . 109.5 ?
N2 C9 H9B . . 109.5 ?
C8 C9 H9B . . 109.5 ?
H9A C9 H9B . . 108.1 ?
N2 C10 C11 . . 109.24(10) ?
N2 C10 H10A . . 109.8 ?
C11 C10 H10A . . 109.8 ?
N2 C10 H10B . . 109.8 ?
C11 C10 H10B . . 109.8 ?
H10A C10 H10B . . 108.3 ?
N1 C11 C10 . . 110.03(10) ?
N1 C11 H11A . . 109.7 ?
C10 C11 H11A . . 109.7 ?
N1 C11 H11B . . 109.7 ?
C10 C11 H11B . . 109.7 ?
H11A C11 H11B . . 108.2 ?
C11 N1 C8 . . 110.90(9) ?
C11 N1 H1A . . 109.5 ?
C8 N1 H1A . . 109.5 ?
C11 N1 H1B . . 109.5 ?
C8 N1 H1B . . 109.5 ?
H1A N1 H1B . . 108.0 ?
C9 N2 C10 . . 110.82(9) ?
C9 N2 H2A . . 109.5 ?
C10 N2 H2A . . 109.5 ?
C9 N2 H2B . . 109.5 ?
C10 N2 H2B . . 109.5 ?
H2A N2 H2B . . 108.1 ?

loop_
_geom_bond_atom_site_label_1
_geom_bond_atom_site_label_2
_geom_bond_site_symmetry_2
_geom_bond_distance
_geom_bond_publ_flag
O1 C1 . 1.3592(12) ?
O1 C5 . 1.3630(12) ?
O2 C7 . 1.2575(13) y
O3 C7 . 1.2518(13) y
O4 C3 . 1.2417(14) y
O5 C6 . 1.2518(13) y
O6 C6 . 1.2520(14) y
O7 H7A . 0.870(15) ?
O7 H7B . 0.891(16) ?
C1 C2 . 1.3480(15) ?
C1 C7 . 1.5163(15) ?
C2 C3 . 1.4486(15) ?
C2 H2 . 0.9500 ?
C3 C4 . 1.4500(15) ?
C4 C5 . 1.3490(15) ?
C4 H4 . 0.9500 ?
C5 C6 . 1.5257(15) ?
C8 N1 . 1.4891(16) ?
C8 C9 . 1.5150(16) ?
C8 H8A . 0.9900 ?
C8 H8B . 0.9900 ?
C9 N2 . 1.4871(16) ?
C9 H9A . 0.9900 ?
C9 H9B . 0.9900 ?
C10 N2 . 1.4878(17) ?
C10 C11 . 1.5137(16) ?
C10 H10A . 0.9900 ?
C10 H10B . 0.9900 ?
C11 N1 . 1.4886(15) ?
C11 H11A . 0.9900 ?
C11 H11B . 0.9900 ?
N1 H1A . 0.9200 ?
N1 H1B . 0.9200 ?
N2 H2A . 0.9200 ?
N2 H2B . 0.9200 ?

loop_
_geom_hbond_atom_site_label_D
_geom_hbond_atom_site_label_H
_geom_hbond_atom_site_label_A
_geom_hbond_site_symmetry_A
_geom_hbond_distance_DH
_geom_hbond_distance_HA
_geom_hbond_distance_DA
_geom_hbond_angle_DHA
O7 H7A O4 . 0.870(15) 1.941(16) 2.8049(14) 172(2)
O7 H7B O2 4_665 0.891(16) 2.266(19) 3.0533(16) 147.2(19)
N1 H1A O3 2 0.92 1.88 2.7796(12) 166
N1 H1B O5 2_545 0.92 1.80 2.7126(12) 170
N2 H2B O2 . 0.92 1.77 2.6815(12) 171
N2 H2A O6 . 0.92 1.84 2.7519(13) 168
N1 H1A O2 2 0.92 2.56 3.1115(13) 119
N2 H2B O1 . 0.92 2.49 2.9436(12) 110

loop_
_geom_torsion_atom_site_label_1
_geom_torsion_atom_site_label_2
_geom_torsion_atom_site_label_3
_geom_torsion_atom_site_label_4
_geom_torsion_site_symmetry_1
_geom_torsion_site_symmetry_2
_geom_torsion_site_symmetry_3
_geom_torsion_site_symmetry_4
_geom_torsion
_geom_torsion_publ_flag
C5 O1 C1 C2 . . . . 1.14(17) ?
C5 O1 C1 C7 . . . . -175.61(10) ?
O1 C1 C2 C3 . . . . -1.36(19) ?
C7 C1 C2 C3 . . . . 175.05(11) ?
C1 C2 C3 O4 . . . . -176.98(12) ?
C1 C2 C3 C4 . . . . 1.43(17) ?
O4 C3 C4 C5 . . . . 177.00(12) ?
C2 C3 C4 C5 . . . . -1.42(17) ?
C3 C4 C5 O1 . . . . 1.36(18) ?
C3 C4 C5 C6 . . . . -177.06(11) ?
C1 O1 C5 C4 . . . . -1.14(17) ?
C1 O1 C5 C6 . . . . 177.42(10) ?
C4 C5 C6 O5 . . . . 3.59(17) ?
O1 C5 C6 O5 . . . . -174.96(10) ?
C4 C5 C6 O6 . . . . -177.18(12) ?
O1 C5 C6 O6 . . . . 4.27(15) ?
C2 C1 C7 O3 . . . . 8.39(18) ?
O1 C1 C7 O3 . . . . -174.90(10) ?
C2 C1 C7 O2 . . . . -170.26(12) ?
O1 C1 C7 O2 . . . . 6.45(16) ?
N1 C8 C9 N2 . . . . -56.35(12) ?
N2 C10 C11 N1 . . . . 58.96(12) ?
C10 C11 N1 C8 . . . . -58.88(12) ?
C9 C8 N1 C11 . . . . 57.12(12) ?
C8 C9 N2 C10 . . . . 57.94(12) ?
C11 C10 N2 C9 . . . . -58.80(11) ?

loop_
_cod_related_entry_id
_cod_related_entry_database
_cod_related_entry_code
1 ChemSpider 30654297
